data_7030683
loop_
_publ_author_name
'Li, Ling-Ling'
'Li, Hong-Xi'
'Ren, Zhi-Gang'
'Liu, Dong'
'Chen, Yang'
'Zhang, Yong'
'Lang, Jian-Ping'

_publ_section_title
;
 Assembly of [CunIn]-based coordination polymers from cracking the 3D
 framework of bulk CuI via flexible N-heterocyclic ligands.
;
_journal_issue 40
_journal_name_full 'Dalton transactions (Cambridge, England : 2003)'
_journal_page_first 8567
_journal_page_last 8573
_journal_paper_doi 10.1039/b908697h
_journal_year 2009
_chemical_formula_moiety 'C38 H40 Cu4 I4 N8'
_chemical_formula_sum 'C38 H40 Cu4 I4 N8'
_chemical_formula_weight 1370.58
_chemical_name_systematic
;
?
;
_space_group_IT_number 2
_symmetry_cell_setting triclinic
_symmetry_Int_Tables_number 2
_symmetry_space_group_name_Hall '-P 1'
_symmetry_space_group_name_H-M 'P -1'
_atom_sites_solution_hydrogens geom
_atom_sites_solution_primary direct
_atom_sites_solution_secondary difmap
_audit_creation_method SHELXL-97
_cell_angle_alpha 90.322(7)
_cell_angle_beta 91.196(7)
_cell_angle_gamma 91.947(7)
_cell_formula_units_Z 2
_cell_length_a 11.635(2)
_cell_length_b 11.673(2)
_cell_length_c 15.624(3)
_cell_measurement_reflns_used 6084
_cell_measurement_temperature 293(2)
_cell_measurement_theta_max 25.3
_cell_measurement_theta_min 3.1
_cell_volume 2120.2(7)
_computing_cell_refinement CrystalClear
_computing_data_collection CrystalClear
_computing_data_reduction CrystalStructure
_computing_publication_material 'CrystalStructure 3.7.0'
_computing_structure_refinement 'SHELXL-97 (Sheldrick, 1997)'
_computing_structure_solution 'SHELXS-97 (Sheldrick, 1990)'
_diffrn_ambient_temperature 293(2)
_diffrn_detector_area_resol_mean 7.31
_diffrn_measured_fraction_theta_full 0.992
_diffrn_measured_fraction_theta_max 0.992
_diffrn_measurement_device_type 'Rigaku Mercury'
_diffrn_measurement_method \w
_diffrn_radiation_monochromator graphite
_diffrn_radiation_source 'fine-focus sealed tube'
_diffrn_radiation_type MoK\a
_diffrn_radiation_wavelength 0.71070
_diffrn_reflns_av_R_equivalents 0.0837
_diffrn_reflns_av_sigmaI/netI 0.1077
_diffrn_reflns_limit_h_max 14
_diffrn_reflns_limit_h_min -13
_diffrn_reflns_limit_k_max 13
_diffrn_reflns_limit_k_min -14
_diffrn_reflns_limit_l_max 18
_diffrn_reflns_limit_l_min -18
_diffrn_reflns_number 20856
_diffrn_reflns_theta_full 25.34
_diffrn_reflns_theta_max 25.34
_diffrn_reflns_theta_min 3.11
_diffrn_standards_decay_% 0
_diffrn_standards_interval_count 0
_diffrn_standards_interval_time 0
_diffrn_standards_number 0
_exptl_absorpt_coefficient_mu 4.929
_exptl_absorpt_correction_T_max 0.611
_exptl_absorpt_correction_T_min 0.319
_exptl_absorpt_correction_type multi-scan
_exptl_absorpt_process_details 'Jacobson, R. (1998) Private communication'
_exptl_crystal_colour colorless
_exptl_crystal_density_diffrn 2.147
_exptl_crystal_density_method 'not measured'
_exptl_crystal_description block
_exptl_crystal_F_000 1304
_exptl_crystal_size_max 0.30
_exptl_crystal_size_mid 0.20
_exptl_crystal_size_min 0.10
_refine_diff_density_max 0.818
_refine_diff_density_min -0.936
_refine_diff_density_rms 0.197
_refine_ls_extinction_method none
_refine_ls_goodness_of_fit_ref 1.128
_refine_ls_hydrogen_treatment constr
_refine_ls_matrix_type full
_refine_ls_number_parameters 488
_refine_ls_number_reflns 7683
_refine_ls_number_restraints 0
_refine_ls_restrained_S_all 1.128
_refine_ls_R_factor_all 0.1301
_refine_ls_R_factor_gt 0.0827
_refine_ls_shift/su_max 0.000
_refine_ls_shift/su_mean 0.000
_refine_ls_structure_factor_coef Fsqd
_refine_ls_weighting_details 'calc w=1/[\s^2^(Fo^2^)+(0.0410P)^2^+12.4572P] where P=(Fo^2^+2Fc^2^)/3'
_refine_ls_weighting_scheme calc
_refine_ls_wR_factor_gt 0.1451
_refine_ls_wR_factor_ref 0.1680
_reflns_number_gt 5089
_reflns_number_total 7743
_reflns_threshold_expression >2sigma(I)
_cod_data_source_file b908697h.txt
_cod_data_source_block '[Cu4(m3-I)4(pbbm)2]n'
_cod_database_code 7030683

loop_
_symmetry_equiv_pos_as_xyz
'x, y, z'
'-x, -y, -z'

loop_
_atom_site_label
_atom_site_type_symbol
_atom_site_fract_x
_atom_site_fract_y
_atom_site_fract_z
_atom_site_U_iso_or_equiv
_atom_site_adp_type
_atom_site_occupancy
_atom_site_symmetry_multiplicity
_atom_site_calc_flag
_atom_site_refinement_flags
I1 I 0.91665(8) 0.91526(7) 0.37125(6) 0.0477(3) Uani 1 1 d .
I2 I 0.56093(8) 0.89333(8) 0.23621(6) 0.0536(3) Uani 1 1 d .
I3 I 0.66880(8) 0.60562(8) 0.40034(6) 0.0521(3) Uani 1 1 d .
I4 I 0.85648(9) 0.67289(9) 0.15570(7) 0.0614(3) Uani 1 1 d .
Cu1 Cu 0.65556(16) 0.68558(15) 0.24280(12) 0.0590(5) Uani 1 1 d .
Cu2 Cu 0.85841(15) 0.70114(14) 0.32955(13) 0.0581(5) Uani 1 1 d .
Cu3 Cu 0.79041(16) 0.87137(15) 0.22207(12) 0.0578(5) Uani 1 1 d .
Cu4 Cu 0.69672(15) 0.85291(17) 0.37128(12) 0.0603(5) Uani 1 1 d .
N1 N 0.6029(10) 0.8874(10) 0.4749(7) 0.055(3) Uani 1 1 d .
N2 N 0.4689(10) 0.8040(10) 0.5554(8) 0.055(3) Uani 1 1 d .
N3 N -0.0399(9) 0.5831(9) 0.6036(7) 0.047(3) Uani 1 1 d .
N4 N 0.0201(9) 0.4099(9) 0.6341(7) 0.049(3) Uani 1 1 d .
N5 N 0.5519(11) 0.5777(10) 0.1740(8) 0.056(3) Uani 1 1 d .
N6 N 0.3995(10) 0.5146(9) 0.0947(7) 0.048(3) Uani 1 1 d .
N7 N -0.0391(10) 0.1274(10) 0.0837(8) 0.055(3) Uani 1 1 d .
N8 N -0.1543(10) -0.0096(9) 0.1412(7) 0.046(3) Uani 1 1 d .
C1 C 0.6437(12) 0.8859(11) 0.5603(10) 0.049(4) Uani 1 1 d .
C2 C 0.7463(13) 0.9265(14) 0.5973(10) 0.063(4) Uani 1 1 d .
H2 H 0.8036 0.9618 0.5652 0.075 Uiso 1 1 calc R
C3 C 0.7588(16) 0.9121(15) 0.6835(12) 0.077(5) Uani 1 1 d .
H3 H 0.8251 0.9423 0.7106 0.093 Uiso 1 1 calc R
C4 C 0.6780(17) 0.8550(19) 0.7330(12) 0.091(6) Uani 1 1 d .
H4 H 0.6930 0.8442 0.7910 0.110 Uiso 1 1 calc R
C5 C 0.5754(15) 0.8141(15) 0.6967(11) 0.072(5) Uani 1 1 d .
H5 H 0.5192 0.7775 0.7292 0.087 Uiso 1 1 calc R
C6 C 0.5600(13) 0.8303(12) 0.6094(10) 0.053(4) Uani 1 1 d .
C7 C 0.5001(13) 0.8377(13) 0.4768(10) 0.060(4) Uani 1 1 d .
H7 H 0.4532 0.8269 0.4282 0.072 Uiso 1 1 calc R
C8 C 0.3592(12) 0.7463(13) 0.5761(11) 0.065(4) Uani 1 1 d .
H8A H 0.3738 0.6821 0.6134 0.078 Uiso 1 1 calc R
H8B H 0.3227 0.7164 0.5238 0.078 Uiso 1 1 calc R
C9 C 0.2803(12) 0.8241(12) 0.6185(11) 0.064(4) Uani 1 1 d .
H9A H 0.2668 0.8887 0.5812 0.076 Uiso 1 1 calc R
H9B H 0.3172 0.8537 0.6707 0.076 Uiso 1 1 calc R
C10 C 0.1631(11) 0.7669(12) 0.6410(9) 0.050(4) Uani 1 1 d .
H10A H 0.1757 0.6930 0.6671 0.061 Uiso 1 1 calc R
H10B H 0.1253 0.8142 0.6823 0.061 Uiso 1 1 calc R
C11 C 0.0842(12) 0.7499(12) 0.5609(10) 0.058(4) Uani 1 1 d .
H11A H 0.0790 0.8230 0.5320 0.070 Uiso 1 1 calc R
H11B H 0.1202 0.6975 0.5221 0.070 Uiso 1 1 calc R
C12 C -0.0348(11) 0.7048(11) 0.5777(10) 0.053(4) Uani 1 1 d .
H12A H -0.0674 0.7507 0.6224 0.064 Uiso 1 1 calc R
H12B H -0.0819 0.7133 0.5263 0.064 Uiso 1 1 calc R
C13 C -0.1347(10) 0.5195(11) 0.6286(8) 0.040(3) Uani 1 1 d .
C14 C -0.2484(13) 0.5477(13) 0.6347(9) 0.061(4) Uani 1 1 d .
H14 H -0.2737 0.6203 0.6213 0.073 Uiso 1 1 calc R
C15 C -0.3238(13) 0.4591(17) 0.6627(10) 0.072(5) Uani 1 1 d .
H15 H -0.4015 0.4734 0.6683 0.087 Uiso 1 1 calc R
C16 C -0.2861(14) 0.3545(16) 0.6814(10) 0.065(4) Uani 1 1 d .
H16 H -0.3394 0.2987 0.6989 0.079 Uiso 1 1 calc R
C17 C -0.1732(13) 0.3255(12) 0.6761(9) 0.056(4) Uani 1 1 d .
H17 H -0.1488 0.2526 0.6892 0.067 Uiso 1 1 calc R
C18 C -0.0972(11) 0.4134(11) 0.6495(9) 0.048(3) Uani 1 1 d .
C19 C 0.0483(12) 0.5121(12) 0.6070(11) 0.061(4) Uani 1 1 d .
H19 H 0.1226 0.5338 0.5914 0.073 Uiso 1 1 calc R
C20 C 0.5694(14) 0.4615(12) 0.1511(10) 0.058(4) Uani 1 1 d .
C21 C 0.6586(14) 0.3913(14) 0.1696(11) 0.068(4) Uani 1 1 d .
H21 H 0.7204 0.4159 0.2045 0.082 Uiso 1 1 calc R
C22 C 0.6531(16) 0.2859(15) 0.1353(12) 0.080(5) Uani 1 1 d .
H22 H 0.7137 0.2377 0.1460 0.096 Uiso 1 1 calc R
C23 C 0.5621(19) 0.2458(15) 0.0852(13) 0.086(6) Uani 1 1 d .
H23 H 0.5625 0.1715 0.0634 0.104 Uiso 1 1 calc R
C24 C 0.4723(16) 0.3117(15) 0.0669(11) 0.074(5) Uani 1 1 d .
H24 H 0.4108 0.2844 0.0328 0.089 Uiso 1 1 calc R
C25 C 0.4747(13) 0.4262(12) 0.1021(9) 0.054(4) Uani 1 1 d .
C26 C 0.4517(12) 0.6013(12) 0.1390(9) 0.053(4) Uani 1 1 d .
H26 H 0.4194 0.6727 0.1444 0.064 Uiso 1 1 calc R
C27 C 0.2834(12) 0.5146(14) 0.0611(11) 0.069(5) Uani 1 1 d .
H27A H 0.2823 0.4909 0.0015 0.083 Uiso 1 1 calc R
H27B H 0.2548 0.5915 0.0642 0.083 Uiso 1 1 calc R
C28 C 0.2011(13) 0.429(2) 0.1145(12) 0.112(8) Uani 1 1 d .
H28A H 0.2274 0.3512 0.1094 0.134 Uiso 1 1 calc R
H28B H 0.2046 0.4503 0.1746 0.134 Uiso 1 1 calc R
C29 C 0.0890(16) 0.4332(16) 0.0841(14) 0.098(6) Uani 1 1 d .
H29A H 0.0891 0.4357 0.0220 0.117 Uiso 1 1 calc R
H29B H 0.0560 0.5033 0.1043 0.117 Uiso 1 1 calc R
C30 C 0.0134(15) 0.3309(15) 0.1120(12) 0.085(6) Uani 1 1 d .
H30A H 0.0126 0.3300 0.1741 0.101 Uiso 1 1 calc R
H30B H -0.0647 0.3424 0.0917 0.101 Uiso 1 1 calc R
C31 C 0.0494(13) 0.2160(14) 0.0811(11) 0.069(5) Uani 1 1 d .
H31A H 0.0749 0.2234 0.0227 0.083 Uiso 1 1 calc R
H31B H 0.1144 0.1927 0.1159 0.083 Uiso 1 1 calc R
C32 C -0.1237(12) 0.1039(11) 0.0259(9) 0.048(3) Uani 1 1 d .
C33 C -0.1470(15) 0.1467(15) -0.0577(11) 0.073(5) Uani 1 1 d .
H33 H -0.0997 0.2032 -0.0817 0.087 Uiso 1 1 calc R
C34 C -0.2386(17) 0.1031(14) -0.1002(11) 0.075(5) Uani 1 1 d .
H34 H -0.2557 0.1316 -0.1543 0.091 Uiso 1 1 calc R
C35 C -0.3116(15) 0.0151(15) -0.0667(12) 0.077(5) Uani 1 1 d .
H35 H -0.3742 -0.0133 -0.0992 0.093 Uiso 1 1 calc R
C36 C -0.2907(14) -0.0280(13) 0.0128(10) 0.064(4) Uani 1 1 d .
H36 H -0.3372 -0.0863 0.0353 0.077 Uiso 1 1 calc R
C37 C -0.1973(12) 0.0187(11) 0.0585(8) 0.045(3) Uani 1 1 d .
C38 C -0.0630(13) 0.0602(14) 0.1512(10) 0.062(4) Uani 1 1 d .
H38 H -0.0184 0.0627 0.2013 0.074 Uiso 1 1 calc R

loop_
_atom_site_aniso_label
_atom_site_aniso_U_11
_atom_site_aniso_U_22
_atom_site_aniso_U_33
_atom_site_aniso_U_23
_atom_site_aniso_U_13
_atom_site_aniso_U_12
I1 0.0450(5) 0.0419(5) 0.0559(6) 0.0006(4) -0.0050(4) -0.0007(4)
I2 0.0457(6) 0.0541(6) 0.0610(6) 0.0035(5) -0.0079(5) 0.0062(4)
I3 0.0462(6) 0.0486(5) 0.0619(6) 0.0097(5) 0.0076(5) 0.0029(4)
I4 0.0630(7) 0.0624(6) 0.0593(7) -0.0107(5) 0.0215(5) -0.0032(5)
Cu1 0.0540(11) 0.0553(11) 0.0668(13) -0.0054(9) -0.0043(10) -0.0069(9)
Cu2 0.0499(11) 0.0456(10) 0.0792(14) 0.0064(9) 0.0011(10) 0.0061(8)
Cu3 0.0579(12) 0.0566(11) 0.0585(12) 0.0112(9) 0.0026(9) -0.0051(9)
Cu4 0.0483(11) 0.0802(13) 0.0530(12) -0.0042(10) 0.0071(9) 0.0056(9)
N1 0.057(8) 0.063(8) 0.047(8) -0.013(6) -0.003(6) 0.003(6)
N2 0.047(7) 0.059(8) 0.061(8) 0.002(6) 0.015(7) 0.016(6)
N3 0.034(6) 0.050(7) 0.057(7) 0.006(6) 0.001(5) 0.007(5)
N4 0.044(7) 0.041(7) 0.061(8) 0.005(6) 0.000(6) 0.006(5)
N5 0.057(8) 0.055(8) 0.055(8) 0.002(6) 0.003(6) -0.008(6)
N6 0.051(7) 0.044(7) 0.048(7) -0.013(5) 0.000(6) -0.017(6)
N7 0.045(7) 0.063(8) 0.056(8) 0.015(6) -0.006(6) -0.011(6)
N8 0.057(7) 0.040(6) 0.041(7) 0.005(5) -0.006(6) -0.002(5)
C1 0.046(9) 0.036(7) 0.066(10) -0.007(7) 0.006(8) 0.019(6)
C2 0.049(10) 0.088(12) 0.052(10) -0.015(9) 0.004(8) 0.018(8)
C3 0.074(12) 0.082(12) 0.075(13) -0.053(10) -0.014(10) 0.014(10)
C4 0.070(13) 0.144(19) 0.062(12) 0.007(12) -0.008(11) 0.037(13)
C5 0.069(12) 0.089(13) 0.061(11) -0.001(9) 0.018(9) 0.021(10)
C6 0.053(10) 0.053(9) 0.054(10) 0.003(7) 0.011(8) 0.019(7)
C7 0.047(9) 0.082(11) 0.049(10) -0.014(8) -0.006(8) -0.004(8)
C8 0.048(9) 0.068(10) 0.078(11) -0.001(9) 0.017(8) -0.001(8)
C9 0.049(9) 0.055(9) 0.088(12) -0.022(8) 0.020(9) 0.002(7)
C10 0.040(8) 0.046(8) 0.064(10) -0.008(7) 0.003(7) -0.009(6)
C11 0.048(9) 0.050(9) 0.078(11) 0.008(8) 0.001(8) 0.010(7)
C12 0.046(8) 0.042(8) 0.073(10) 0.013(7) 0.001(8) 0.009(6)
C13 0.026(7) 0.059(9) 0.036(7) 0.008(6) 0.002(6) 0.006(6)
C14 0.064(10) 0.058(10) 0.061(10) 0.009(8) -0.002(8) 0.016(8)
C15 0.038(9) 0.112(15) 0.067(11) 0.013(11) -0.002(8) 0.004(10)
C16 0.050(10) 0.094(13) 0.052(10) -0.002(9) 0.008(8) -0.016(9)
C17 0.056(10) 0.053(9) 0.059(10) 0.010(7) 0.011(8) -0.007(7)
C18 0.030(7) 0.051(8) 0.064(10) 0.006(7) 0.012(7) 0.012(6)
C19 0.037(8) 0.047(9) 0.098(13) 0.004(8) 0.000(8) 0.006(7)
C20 0.067(11) 0.048(9) 0.057(10) -0.002(7) 0.011(8) -0.017(8)
C21 0.059(11) 0.067(11) 0.079(12) 0.000(9) -0.010(9) 0.008(9)
C22 0.074(13) 0.069(12) 0.099(14) -0.013(11) 0.034(11) 0.006(10)
C23 0.102(16) 0.053(11) 0.103(16) -0.021(10) 0.029(13) -0.014(11)
C24 0.080(13) 0.081(12) 0.061(11) -0.015(9) 0.016(10) -0.013(10)
C25 0.053(9) 0.052(9) 0.058(10) -0.022(8) 0.017(8) -0.006(7)
C26 0.044(9) 0.049(8) 0.068(10) -0.007(8) 0.014(8) -0.003(7)
C27 0.050(10) 0.074(11) 0.082(12) -0.022(9) -0.003(9) -0.016(8)
C28 0.031(9) 0.22(3) 0.085(14) -0.045(15) 0.001(9) -0.035(12)
C29 0.083(14) 0.083(13) 0.127(18) -0.015(13) 0.006(13) -0.004(11)
C30 0.078(13) 0.086(13) 0.088(13) -0.013(11) 0.022(11) -0.032(10)
C31 0.050(9) 0.080(12) 0.076(12) 0.007(9) 0.016(9) -0.020(8)
C32 0.050(9) 0.042(8) 0.052(9) 0.009(7) 0.007(7) -0.003(6)
C33 0.068(11) 0.076(12) 0.074(12) 0.002(10) 0.007(10) -0.003(9)
C34 0.113(16) 0.060(11) 0.052(10) 0.003(8) -0.008(10) -0.002(10)
C35 0.061(11) 0.078(12) 0.093(14) -0.027(11) -0.027(10) 0.025(9)
C36 0.072(11) 0.053(9) 0.066(11) 0.001(8) -0.022(9) -0.009(8)
C37 0.052(9) 0.042(8) 0.041(8) -0.013(6) -0.002(7) 0.007(7)
C38 0.047(9) 0.078(11) 0.062(10) 0.003(9) -0.001(8) 0.001(8)

loop_
_atom_type_symbol
_atom_type_description
_atom_type_scat_dispersion_real
_atom_type_scat_dispersion_imag
_atom_type_scat_source
C C 0.0033 0.0016 'International Tables Vol C Tables 4.2.6.8 and 6.1.1.4'
H H 0.0000 0.0000 'International Tables Vol C Tables 4.2.6.8 and 6.1.1.4'
N N 0.0061 0.0033 'International Tables Vol C Tables 4.2.6.8 and 6.1.1.4'
Cu Cu 0.3201 1.2651 'International Tables Vol C Tables 4.2.6.8 and 6.1.1.4'
I I -0.4742 1.8119 'International Tables Vol C Tables 4.2.6.8 and 6.1.1.4'

loop_
_geom_angle_atom_site_label_1
_geom_angle_atom_site_label_2
_geom_angle_atom_site_label_3
_geom_angle
_geom_angle_site_symmetry_1
_geom_angle_site_symmetry_3
Cu4 I1 Cu2 61.89(6) . .
Cu4 I1 Cu3 57.51(6) . .
Cu2 I1 Cu3 60.74(6) . .
Cu4 I2 Cu1 63.33(6) . .
Cu4 I2 Cu3 57.96(6) . .
Cu1 I2 Cu3 58.95(6) . .
Cu1 I3 Cu2 60.67(6) . .
Cu1 I3 Cu4 60.41(6) . .
Cu2 I3 Cu4 57.45(5) . .
Cu3 I4 Cu2 60.74(6) . .
Cu3 I4 Cu1 58.81(6) . .
Cu2 I4 Cu1 59.07(6) . .
N5 Cu1 I3 107.7(3) . .
N5 Cu1 Cu3 140.0(3) . .
I3 Cu1 Cu3 112.20(8) . .
N5 Cu1 Cu2 143.1(4) . .
I3 Cu1 Cu2 60.72(6) . .
Cu3 Cu1 Cu2 61.43(7) . .
N5 Cu1 I2 106.9(4) . .
I3 Cu1 I2 112.36(7) . .
Cu3 Cu1 I2 60.64(6) . .
Cu2 Cu1 I2 109.82(7) . .
N5 Cu1 I4 101.2(4) . .
I3 Cu1 I4 113.63(7) . .
Cu3 Cu1 I4 59.44(6) . .
Cu2 Cu1 I4 60.40(6) . .
I2 Cu1 I4 113.95(7) . .
N5 Cu1 Cu4 152.4(4) . .
I3 Cu1 Cu4 64.94(6) . .
Cu3 Cu1 Cu4 56.65(7) . .
Cu2 Cu1 Cu4 58.95(7) . .
I2 Cu1 Cu4 57.73(6) . .
I4 Cu1 Cu4 105.98(7) . .
N4 Cu2 I1 112.3(3) 2_666 .
N4 Cu2 Cu1 135.7(3) 2_666 .
I1 Cu2 Cu1 111.92(7) . .
N4 Cu2 I3 101.4(3) 2_666 .
I1 Cu2 I3 117.99(7) . .
Cu1 Cu2 I3 58.61(6) . .
N4 Cu2 Cu4 149.8(3) 2_666 .
I1 Cu2 Cu4 58.96(6) . .
Cu1 Cu2 Cu4 62.70(7) . .
I3 Cu2 Cu4 65.62(6) . .
N4 Cu2 I4 101.2(3) 2_666 .
I1 Cu2 I4 110.43(7) . .
Cu1 Cu2 I4 60.52(6) . .
I3 Cu2 I4 111.91(7) . .
Cu4 Cu2 I4 108.96(8) . .
N4 Cu2 Cu3 148.8(3) 2_666 .
I1 Cu2 Cu3 61.86(6) . .
Cu1 Cu2 Cu3 58.59(7) . .
I3 Cu2 Cu3 108.08(7) . .
Cu4 Cu2 Cu3 57.01(7) . .
I4 Cu2 Cu3 58.58(6) . .
N8 Cu3 Cu4 140.3(3) 1_665 .
N8 Cu3 Cu1 146.1(3) 1_665 .
Cu4 Cu3 Cu1 64.72(7) . .
N8 Cu3 I4 105.0(3) 1_665 .
Cu4 Cu3 I4 114.34(8) . .
Cu1 Cu3 I4 61.74(6) . .
N8 Cu3 I2 107.3(3) 1_665 .
Cu4 Cu3 I2 60.23(6) . .
Cu1 Cu3 I2 60.42(6) . .
I4 Cu3 I2 115.80(7) . .
N8 Cu3 Cu2 144.1(3) 1_665 .
Cu4 Cu3 Cu2 61.08(7) . .
Cu1 Cu3 Cu2 59.98(7) . .
I4 Cu3 Cu2 60.68(6) . .
I2 Cu3 Cu2 108.50(7) . .
N8 Cu3 I1 104.5(3) 1_665 .
Cu4 Cu3 I1 58.76(6) . .
Cu1 Cu3 I1 109.32(8) . .
I4 Cu3 I1 108.48(7) . .
I2 Cu3 I1 114.68(7) . .
Cu2 Cu3 I1 57.40(6) . .
N1 Cu4 Cu3 161.3(4) . .
N1 Cu4 I1 119.3(3) . .
Cu3 Cu4 I1 63.72(6) . .
N1 Cu4 I2 105.7(3) . .
Cu3 Cu4 I2 61.81(6) . .
I1 Cu4 I2 120.64(8) . .
N1 Cu4 Cu2 136.5(4) . .
Cu3 Cu4 Cu2 61.91(7) . .
I1 Cu4 Cu2 59.15(6) . .
I2 Cu4 Cu2 110.36(8) . .
N1 Cu4 Cu1 129.2(3) . .
Cu3 Cu4 Cu1 58.63(7) . .
I1 Cu4 Cu1 108.45(7) . .
I2 Cu4 Cu1 58.94(6) . .
Cu2 Cu4 Cu1 58.36(7) . .
N1 Cu4 I3 91.2(3) . .
Cu3 Cu4 I3 105.12(8) . .
I1 Cu4 I3 110.43(7) . .
I2 Cu4 I3 104.77(7) . .
Cu2 Cu4 I3 56.93(6) . .
Cu1 Cu4 I3 54.65(6) . .
C7 N1 C1 104.9(13) . .
C7 N1 Cu4 116.0(10) . .
C1 N1 Cu4 125.3(9) . .
C7 N2 C6 106.7(12) . .
C7 N2 C8 125.3(13) . .
C6 N2 C8 127.9(13) . .
C19 N3 C13 106.0(11) . .
C19 N3 C12 126.5(11) . .
C13 N3 C12 127.5(11) . .
C19 N4 C18 104.7(11) . .
C19 N4 Cu2 121.1(9) . 2_666
C18 N4 Cu2 132.3(9) . 2_666
C26 N5 C20 104.8(12) . .
C26 N5 Cu1 126.4(10) . .
C20 N5 Cu1 128.7(11) . .
C26 N6 C25 104.1(12) . .
C26 N6 C27 125.0(13) . .
C25 N6 C27 130.1(11) . .
C32 N7 C38 105.3(11) . .
C32 N7 C31 128.3(12) . .
C38 N7 C31 125.9(13) . .
C38 N8 C37 103.1(12) . .
C38 N8 Cu3 127.1(10) . 1_445
C37 N8 Cu3 129.8(9) . 1_445
C2 C1 C6 120.9(15) . .
C2 C1 N1 131.2(14) . .
C6 C1 N1 107.9(13) . .
C3 C2 C1 116.4(16) . .
C3 C2 H2 121.8 . .
C1 C2 H2 121.8 . .
C2 C3 C4 123.6(17) . .
C2 C3 H3 118.2 . .
C4 C3 H3 118.2 . .
C5 C4 C3 120.4(17) . .
C5 C4 H4 119.8 . .
C3 C4 H4 119.8 . .
C4 C5 C6 116.8(17) . .
C4 C5 H5 121.6 . .
C6 C5 H5 121.6 . .
N2 C6 C5 131.4(15) . .
N2 C6 C1 106.7(13) . .
C5 C6 C1 121.9(16) . .
N1 C7 N2 113.7(13) . .
N1 C7 H7 123.2 . .
N2 C7 H7 123.2 . .
N2 C8 C9 112.2(12) . .
N2 C8 H8A 109.2 . .
C9 C8 H8A 109.2 . .
N2 C8 H8B 109.2 . .
C9 C8 H8B 109.2 . .
H8A C8 H8B 107.9 . .
C8 C9 C10 113.9(12) . .
C8 C9 H9A 108.8 . .
C10 C9 H9A 108.8 . .
C8 C9 H9B 108.8 . .
C10 C9 H9B 108.8 . .
H9A C9 H9B 107.7 . .
C11 C10 C9 111.7(12) . .
C11 C10 H10A 109.3 . .
C9 C10 H10A 109.3 . .
C11 C10 H10B 109.3 . .
C9 C10 H10B 109.3 . .
H10A C10 H10B 107.9 . .
C12 C11 C10 115.3(13) . .
C12 C11 H11A 108.4 . .
C10 C11 H11A 108.4 . .
C12 C11 H11B 108.4 . .
C10 C11 H11B 108.4 . .
H11A C11 H11B 107.5 . .
N3 C12 C11 113.6(11) . .
N3 C12 H12A 108.9 . .
C11 C12 H12A 108.9 . .
N3 C12 H12B 108.9 . .
C11 C12 H12B 108.9 . .
H12A C12 H12B 107.7 . .
C18 C13 N3 106.6(11) . .
C18 C13 C14 122.3(12) . .
N3 C13 C14 131.1(13) . .
C13 C14 C15 115.6(14) . .
C13 C14 H14 122.2 . .
C15 C14 H14 122.2 . .
C16 C15 C14 121.5(15) . .
C16 C15 H15 119.2 . .
C14 C15 H15 119.2 . .
C15 C16 C17 123.5(15) . .
C15 C16 H16 118.3 . .
C17 C16 H16 118.3 . .
C16 C17 C18 115.5(14) . .
C16 C17 H17 122.2 . .
C18 C17 H17 122.2 . .
C13 C18 N4 109.0(11) . .
C13 C18 C17 121.6(12) . .
N4 C18 C17 129.3(12) . .
N4 C19 N3 113.6(13) . .
N4 C19 H19 123.2 . .
N3 C19 H19 123.2 . .
C21 C20 C25 122.8(14) . .
C21 C20 N5 130.9(15) . .
C25 C20 N5 106.2(14) . .
C22 C21 C20 117.2(16) . .
C22 C21 H21 121.4 . .
C20 C21 H21 121.4 . .
C21 C22 C23 123.0(18) . .
C21 C22 H22 118.5 . .
C23 C22 H22 118.5 . .
C24 C23 C22 121.3(17) . .
C24 C23 H23 119.3 . .
C22 C23 H23 119.3 . .
C23 C24 C25 117.7(16) . .
C23 C24 H24 121.2 . .
C25 C24 H24 121.2 . .
C20 C25 N6 109.7(12) . .
C20 C25 C24 117.9(15) . .
N6 C25 C24 132.3(15) . .
N5 C26 N6 115.1(13) . .
N5 C26 H26 122.5 . .
N6 C26 H26 122.5 . .
N6 C27 C28 110.8(14) . .
N6 C27 H27A 109.5 . .
C28 C27 H27A 109.5 . .
N6 C27 H27B 109.5 . .
C28 C27 H27B 109.5 . .
H27A C27 H27B 108.1 . .
C29 C28 C27 110.2(18) . .
C29 C28 H28A 109.6 . .
C27 C28 H28A 109.6 . .
C29 C28 H28B 109.6 . .
C27 C28 H28B 109.6 . .
H28A C28 H28B 108.1 . .
C28 C29 C30 113.0(19) . .
C28 C29 H29A 109.0 . .
C30 C29 H29A 109.0 . .
C28 C29 H29B 109.0 . .
C30 C29 H29B 109.0 . .
H29A C29 H29B 107.8 . .
C31 C30 C29 115.5(14) . .
C31 C30 H30A 108.4 . .
C29 C30 H30A 108.4 . .
C31 C30 H30B 108.4 . .
C29 C30 H30B 108.4 . .
H30A C30 H30B 107.5 . .
N7 C31 C30 114.5(13) . .
N7 C31 H31A 108.6 . .
C30 C31 H31A 108.6 . .
N7 C31 H31B 108.6 . .
C30 C31 H31B 108.6 . .
H31A C31 H31B 107.6 . .
N7 C32 C37 108.9(12) . .
N7 C32 C33 132.5(13) . .
C37 C32 C33 118.6(14) . .
C34 C33 C32 117.7(16) . .
C34 C33 H33 121.1 . .
C32 C33 H33 121.1 . .
C33 C34 C35 123.0(16) . .
C33 C34 H34 118.5 . .
C35 C34 H34 118.5 . .
C36 C35 C34 120.5(16) . .
C36 C35 H35 119.8 . .
C34 C35 H35 119.8 . .
C35 C36 C37 117.1(15) . .
C35 C36 H36 121.5 . .
C37 C36 H36 121.5 . .
C36 C37 C32 123.2(14) . .
C36 C37 N8 129.5(14) . .
C32 C37 N8 107.3(12) . .
N8 C38 N7 115.3(13) . .
N8 C38 H38 122.3 . .
N7 C38 H38 122.3 . .

loop_
_geom_bond_atom_site_label_1
_geom_bond_atom_site_label_2
_geom_bond_distance
_geom_bond_site_symmetry_2
I1 Cu4 2.636(2) .
I1 Cu2 2.642(2) .
I1 Cu3 2.765(2) .
I2 Cu4 2.664(2) .
I2 Cu1 2.699(2) .
I2 Cu3 2.704(2) .
I3 Cu1 2.641(2) .
I3 Cu2 2.698(2) .
I3 Cu4 2.933(2) .
I4 Cu3 2.676(2) .
I4 Cu2 2.734(2) .
I4 Cu1 2.737(2) .
Cu1 N5 2.005(12) .
Cu1 Cu3 2.658(2) .
Cu1 Cu2 2.697(3) .
Cu1 Cu4 2.815(3) .
Cu2 N4 2.025(11) 2_666
Cu2 Cu4 2.714(3) .
Cu2 Cu3 2.736(3) .
Cu3 N8 1.983(11) 1_665
Cu3 Cu4 2.601(3) .
Cu4 N1 2.018(12) .
N1 C7 1.312(17) .
N1 C1 1.407(17) .
N2 C7 1.345(18) .
N2 C6 1.366(18) .
N2 C8 1.466(17) .
N3 C19 1.341(16) .
N3 C13 1.374(15) .
N3 C12 1.479(16) .
N4 C19 1.302(17) .
N4 C18 1.392(15) .
N4 Cu2 2.025(11) 2_666
N5 C26 1.316(17) .
N5 C20 1.424(18) .
N6 C26 1.343(16) .
N6 C25 1.379(18) .
N6 C27 1.439(17) .
N7 C32 1.342(17) .
N7 C38 1.346(18) .
N7 C31 1.435(17) .
N8 C38 1.323(17) .
N8 C37 1.422(16) .
N8 Cu3 1.983(11) 1_445
C1 C2 1.383(19) .
C1 C6 1.397(19) .
C2 C3 1.36(2) .
C2 H2 0.9300 .
C3 C4 1.39(3) .
C3 H3 0.9300 .
C4 C5 1.38(2) .
C4 H4 0.9300 .
C5 C6 1.39(2) .
C5 H5 0.9300 .
C7 H7 0.9300 .
C8 C9 1.477(19) .
C8 H8A 0.9700 .
C8 H8B 0.9700 .
C9 C10 1.546(18) .
C9 H9A 0.9700 .
C9 H9B 0.9700 .
C10 C11 1.543(19) .
C10 H10A 0.9700 .
C10 H10B 0.9700 .
C11 C12 1.494(18) .
C11 H11A 0.9700 .
C11 H11B 0.9700 .
C12 H12A 0.9700 .
C12 H12B 0.9700 .
C13 C18 1.367(17) .
C13 C14 1.378(18) .
C14 C15 1.41(2) .
C14 H14 0.9300 .
C15 C16 1.34(2) .
C15 H15 0.9300 .
C16 C17 1.37(2) .
C16 H16 0.9300 .
C17 C18 1.402(18) .
C17 H17 0.9300 .
C19 H19 0.9300 .
C20 C21 1.37(2) .
C20 C25 1.38(2) .
C21 C22 1.34(2) .
C21 H21 0.9300 .
C22 C23 1.37(2) .
C22 H22 0.9300 .
C23 C24 1.35(2) .
C23 H23 0.9300 .
C24 C25 1.44(2) .
C24 H24 0.9300 .
C26 H26 0.9300 .
C27 C28 1.61(2) .
C27 H27A 0.9700 .
C27 H27B 0.9700 .
C28 C29 1.38(2) .
C28 H28A 0.9700 .
C28 H28B 0.9700 .
C29 C30 1.53(2) .
C29 H29A 0.9700 .
C29 H29B 0.9700 .
C30 C31 1.50(2) .
C30 H30A 0.9700 .
C30 H30B 0.9700 .
C31 H31A 0.9700 .
C31 H31B 0.9700 .
C32 C37 1.395(18) .
C32 C33 1.43(2) .
C33 C34 1.33(2) .
C33 H33 0.9300 .
C34 C35 1.42(2) .
C34 H34 0.9300 .
C35 C36 1.36(2) .
C35 H35 0.9300 .
C36 C37 1.382(18) .
C36 H36 0.9300 .
C38 H38 0.9300 .

loop_
_geom_torsion_atom_site_label_1
_geom_torsion_atom_site_label_2
_geom_torsion_atom_site_label_3
_geom_torsion_atom_site_label_4
_geom_torsion
_geom_torsion_site_symmetry_1
_geom_torsion_site_symmetry_4
Cu2 I3 Cu1 N5 141.6(4) . .
Cu4 I3 Cu1 N5 -151.4(4) . .
Cu2 I3 Cu1 Cu3 -34.81(8) . .
Cu4 I3 Cu1 Cu3 32.20(8) . .
Cu4 I3 Cu1 Cu2 67.01(6) . .
Cu2 I3 Cu1 I2 -100.93(8) . .
Cu4 I3 Cu1 I2 -33.92(6) . .
Cu2 I3 Cu1 I4 30.30(7) . .
Cu4 I3 Cu1 I4 97.31(8) . .
Cu2 I3 Cu1 Cu4 -67.01(6) . .
Cu4 I2 Cu1 N5 154.7(4) . .
Cu3 I2 Cu1 N5 -138.3(4) . .
Cu4 I2 Cu1 I3 36.72(7) . .
Cu3 I2 Cu1 I3 103.73(8) . .
Cu4 I2 Cu1 Cu3 -67.01(7) . .
Cu4 I2 Cu1 Cu2 -28.83(8) . .
Cu3 I2 Cu1 Cu2 38.18(8) . .
Cu4 I2 Cu1 I4 -94.35(8) . .
Cu3 I2 Cu1 I4 -27.34(7) . .
Cu3 I2 Cu1 Cu4 67.01(7) . .
Cu3 I4 Cu1 N5 142.1(4) . .
Cu2 I4 Cu1 N5 -145.6(4) . .
Cu3 I4 Cu1 I3 -102.75(9) . .
Cu2 I4 Cu1 I3 -30.41(7) . .
Cu2 I4 Cu1 Cu3 72.34(7) . .
Cu3 I4 Cu1 Cu2 -72.34(7) . .
Cu3 I4 Cu1 I2 27.70(7) . .
Cu2 I4 Cu1 I2 100.04(8) . .
Cu3 I4 Cu1 Cu4 -33.58(7) . .
Cu2 I4 Cu1 Cu4 38.76(7) . .
Cu4 I1 Cu2 N4 -147.5(4) . 2_666
Cu3 I1 Cu2 N4 146.0(4) . 2_666
Cu4 I1 Cu2 Cu1 34.98(8) . .
Cu3 I1 Cu2 Cu1 -31.52(8) . .
Cu4 I1 Cu2 I3 -30.06(7) . .
Cu3 I1 Cu2 I3 -96.56(9) . .
Cu3 I1 Cu2 Cu4 -66.50(7) . .
Cu4 I1 Cu2 I4 100.39(8) . .
Cu3 I1 Cu2 I4 33.89(7) . .
Cu4 I1 Cu2 Cu3 66.50(7) . .
N5 Cu1 Cu2 N4 -7.4(8) . 2_666
I3 Cu1 Cu2 N4 73.0(5) . 2_666
Cu3 Cu1 Cu2 N4 -144.0(5) . 2_666
I2 Cu1 Cu2 N4 178.2(5) . 2_666
I4 Cu1 Cu2 N4 -74.9(5) . 2_666
Cu4 Cu1 Cu2 N4 149.7(5) . 2_666
N5 Cu1 Cu2 I1 169.3(6) . .
I3 Cu1 Cu2 I1 -110.30(8) . .
Cu3 Cu1 Cu2 I1 32.69(8) . .
I2 Cu1 Cu2 I1 -5.14(11) . .
I4 Cu1 Cu2 I1 101.81(8) . .
Cu4 Cu1 Cu2 I1 -33.56(8) . .
N5 Cu1 Cu2 I3 -80.4(6) . .
Cu3 Cu1 Cu2 I3 143.00(8) . .
I2 Cu1 Cu2 I3 105.16(8) . .
I4 Cu1 Cu2 I3 -147.88(7) . .
Cu4 Cu1 Cu2 I3 76.74(7) . .
N5 Cu1 Cu2 Cu4 -157.2(6) . .
I3 Cu1 Cu2 Cu4 -76.74(7) . .
Cu3 Cu1 Cu2 Cu4 66.25(8) . .
I2 Cu1 Cu2 Cu4 28.42(8) . .
I4 Cu1 Cu2 Cu4 135.37(8) . .
N5 Cu1 Cu2 I4 67.5(6) . .
I3 Cu1 Cu2 I4 147.88(7) . .
Cu3 Cu1 Cu2 I4 -69.12(7) . .
I2 Cu1 Cu2 I4 -106.96(8) . .
Cu4 Cu1 Cu2 I4 -135.37(8) . .
N5 Cu1 Cu2 Cu3 136.6(6) . .
I3 Cu1 Cu2 Cu3 -143.00(8) . .
I2 Cu1 Cu2 Cu3 -37.84(8) . .
I4 Cu1 Cu2 Cu3 69.12(7) . .
Cu4 Cu1 Cu2 Cu3 -66.25(8) . .
Cu1 I3 Cu2 N4 -137.0(3) . 2_666
Cu4 I3 Cu2 N4 151.2(3) . 2_666
Cu1 I3 Cu2 I1 99.85(9) . .
Cu4 I3 Cu2 I1 28.11(7) . .
Cu4 I3 Cu2 Cu1 -71.74(7) . .
Cu1 I3 Cu2 Cu4 71.74(7) . .
Cu1 I3 Cu2 I4 -29.92(7) . .
Cu4 I3 Cu2 I4 -101.66(8) . .
Cu1 I3 Cu2 Cu3 32.70(8) . .
Cu4 I3 Cu2 Cu3 -39.03(7) . .
Cu3 I4 Cu2 N4 -154.3(3) . 2_666
Cu1 I4 Cu2 N4 136.6(3) . 2_666
Cu3 I4 Cu2 I1 -35.18(7) . .
Cu1 I4 Cu2 I1 -104.31(8) . .
Cu3 I4 Cu2 Cu1 69.13(7) . .
Cu3 I4 Cu2 I3 98.41(8) . .
Cu1 I4 Cu2 I3 29.28(7) . .
Cu3 I4 Cu2 Cu4 27.83(7) . .
Cu1 I4 Cu2 Cu4 -41.30(8) . .
Cu1 I4 Cu2 Cu3 -69.13(7) . .
N5 Cu1 Cu3 N8 4.7(8) . 1_665
I3 Cu1 Cu3 N8 179.4(6) . 1_665
Cu2 Cu1 Cu3 N8 144.9(6) . 1_665
I2 Cu1 Cu3 N8 -76.6(6) . 1_665
I4 Cu1 Cu3 N8 74.2(6) . 1_665
Cu4 Cu1 Cu3 N8 -145.3(6) . 1_665
N5 Cu1 Cu3 Cu4 150.1(6) . .
I3 Cu1 Cu3 Cu4 -35.29(8) . .
Cu2 Cu1 Cu3 Cu4 -69.83(8) . .
I2 Cu1 Cu3 Cu4 68.70(6) . .
I4 Cu1 Cu3 Cu4 -140.47(8) . .
N5 Cu1 Cu3 I4 -69.5(6) . .
I3 Cu1 Cu3 I4 105.18(8) . .
Cu2 Cu1 Cu3 I4 70.64(7) . .
I2 Cu1 Cu3 I4 -150.83(7) . .
Cu4 Cu1 Cu3 I4 140.47(8) . .
N5 Cu1 Cu3 I2 81.4(6) . .
I3 Cu1 Cu3 I2 -104.00(8) . .
Cu2 Cu1 Cu3 I2 -138.54(8) . .
I4 Cu1 Cu3 I2 150.83(7) . .
Cu4 Cu1 Cu3 I2 -68.70(6) . .
N5 Cu1 Cu3 Cu2 -140.1(6) . .
I3 Cu1 Cu3 Cu2 34.54(8) . .
I2 Cu1 Cu3 Cu2 138.54(8) . .
I4 Cu1 Cu3 Cu2 -70.64(7) . .
Cu4 Cu1 Cu3 Cu2 69.83(8) . .
N5 Cu1 Cu3 I1 -170.6(6) . .
I3 Cu1 Cu3 I1 4.05(11) . .
Cu2 Cu1 Cu3 I1 -30.49(7) . .
I2 Cu1 Cu3 I1 108.05(8) . .
I4 Cu1 Cu3 I1 -101.12(8) . .
Cu4 Cu1 Cu3 I1 39.35(7) . .
Cu2 I4 Cu3 N8 144.2(3) . 1_665
Cu1 I4 Cu3 N8 -146.2(3) . 1_665
Cu2 I4 Cu3 Cu4 -30.37(8) . .
Cu1 I4 Cu3 Cu4 39.17(8) . .
Cu2 I4 Cu3 Cu1 -69.55(7) . .
Cu2 I4 Cu3 I2 -97.63(8) . .
Cu1 I4 Cu3 I2 -28.09(7) . .
Cu1 I4 Cu3 Cu2 69.55(7) . .
Cu2 I4 Cu3 I1 32.95(6) . .
Cu1 I4 Cu3 I1 102.49(8) . .
Cu4 I2 Cu3 N8 -138.6(3) . 1_665
Cu1 I2 Cu3 N8 145.3(3) . 1_665
Cu1 I2 Cu3 Cu4 -76.05(8) . .
Cu4 I2 Cu3 Cu1 76.05(8) . .
Cu4 I2 Cu3 I4 104.53(9) . .
Cu1 I2 Cu3 I4 28.48(7) . .
Cu4 I2 Cu3 Cu2 38.85(8) . .
Cu1 I2 Cu3 Cu2 -37.20(8) . .
Cu4 I2 Cu3 I1 -23.03(7) . .
Cu1 I2 Cu3 I1 -99.08(8) . .
N4 Cu2 Cu3 N8 -19.1(9) 2_666 1_665
I1 Cu2 Cu3 N8 67.9(5) . 1_665
Cu1 Cu2 Cu3 N8 -146.7(6) . 1_665
I3 Cu2 Cu3 N8 -179.5(5) . 1_665
Cu4 Cu2 Cu3 N8 137.4(6) . 1_665
I4 Cu2 Cu3 N8 -74.4(5) . 1_665
N4 Cu2 Cu3 Cu4 -156.5(6) 2_666 .
I1 Cu2 Cu3 Cu4 -69.51(7) . .
Cu1 Cu2 Cu3 Cu4 75.86(8) . .
I3 Cu2 Cu3 Cu4 43.14(8) . .
I4 Cu2 Cu3 Cu4 148.24(8) . .
N4 Cu2 Cu3 Cu1 127.6(6) 2_666 .
I1 Cu2 Cu3 Cu1 -145.37(8) . .
I3 Cu2 Cu3 Cu1 -32.71(7) . .
Cu4 Cu2 Cu3 Cu1 -75.86(8) . .
I4 Cu2 Cu3 Cu1 72.39(7) . .
N4 Cu2 Cu3 I4 55.2(6) 2_666 .
I1 Cu2 Cu3 I4 142.24(7) . .
Cu1 Cu2 Cu3 I4 -72.39(7) . .
I3 Cu2 Cu3 I4 -105.10(8) . .
Cu4 Cu2 Cu3 I4 -148.24(8) . .
N4 Cu2 Cu3 I2 165.0(6) 2_666 .
I1 Cu2 Cu3 I2 -107.98(8) . .
Cu1 Cu2 Cu3 I2 37.39(7) . .
I3 Cu2 Cu3 I2 4.68(10) . .
Cu4 Cu2 Cu3 I2 -38.47(7) . .
I4 Cu2 Cu3 I2 109.78(8) . .
N4 Cu2 Cu3 I1 -87.0(6) 2_666 .
Cu1 Cu2 Cu3 I1 145.37(8) . .
I3 Cu2 Cu3 I1 112.66(8) . .
Cu4 Cu2 Cu3 I1 69.51(7) . .
I4 Cu2 Cu3 I1 -142.24(7) . .
Cu4 I1 Cu3 N8 140.6(3) . 1_665
Cu2 I1 Cu3 N8 -145.9(3) . 1_665
Cu2 I1 Cu3 Cu4 73.53(7) . .
Cu4 I1 Cu3 Cu1 -42.10(8) . .
Cu2 I1 Cu3 Cu1 31.43(8) . .
Cu4 I1 Cu3 I4 -107.79(8) . .
Cu2 I1 Cu3 I4 -34.25(7) . .
Cu4 I1 Cu3 I2 23.40(7) . .
Cu2 I1 Cu3 I2 96.93(8) . .
Cu4 I1 Cu3 Cu2 -73.53(7) . .
N8 Cu3 Cu4 N1 29.8(12) 1_665 .
Cu1 Cu3 Cu4 N1 -120.4(11) . .
I4 Cu3 Cu4 N1 -158.3(11) . .
I2 Cu3 Cu4 N1 -51.4(11) . .
Cu2 Cu3 Cu4 N1 171.4(11) . .
I1 Cu3 Cu4 N1 104.1(11) . .
N8 Cu3 Cu4 I1 -74.2(5) 1_665 .
Cu1 Cu3 Cu4 I1 135.59(8) . .
I4 Cu3 Cu4 I1 97.61(8) . .
I2 Cu3 Cu4 I1 -155.44(7) . .
Cu2 Cu3 Cu4 I1 67.37(6) . .
N8 Cu3 Cu4 I2 81.2(5) 1_665 .
Cu1 Cu3 Cu4 I2 -68.97(6) . .
I4 Cu3 Cu4 I2 -106.95(8) . .
Cu2 Cu3 Cu4 I2 -137.19(8) . .
I1 Cu3 Cu4 I2 155.44(7) . .
N8 Cu3 Cu4 Cu2 -141.6(5) 1_665 .
Cu1 Cu3 Cu4 Cu2 68.22(7) . .
I4 Cu3 Cu4 Cu2 30.24(8) . .
I2 Cu3 Cu4 Cu2 137.19(8) . .
I1 Cu3 Cu4 Cu2 -67.37(6) . .
N8 Cu3 Cu4 Cu1 150.2(5) 1_665 .
I4 Cu3 Cu4 Cu1 -37.98(8) . .
I2 Cu3 Cu4 Cu1 68.97(6) . .
Cu2 Cu3 Cu4 Cu1 -68.22(7) . .
I1 Cu3 Cu4 Cu1 -135.59(8) . .
N8 Cu3 Cu4 I3 -179.9(5) 1_665 .
Cu1 Cu3 Cu4 I3 29.93(7) . .
I4 Cu3 Cu4 I3 -8.04(10) . .
I2 Cu3 Cu4 I3 98.91(7) . .
Cu2 Cu3 Cu4 I3 -38.29(7) . .
I1 Cu3 Cu4 I3 -105.66(7) . .
Cu2 I1 Cu4 N1 129.4(4) . .
Cu3 I1 Cu4 N1 -159.1(4) . .
Cu2 I1 Cu4 Cu3 -71.53(7) . .
Cu2 I1 Cu4 I2 -96.73(10) . .
Cu3 I1 Cu4 I2 -25.21(7) . .
Cu3 I1 Cu4 Cu2 71.53(7) . .
Cu2 I1 Cu4 Cu1 -32.49(8) . .
Cu3 I1 Cu4 Cu1 39.04(7) . .
Cu2 I1 Cu4 I3 25.74(7) . .
Cu3 I1 Cu4 I3 97.27(8) . .
Cu1 I2 Cu4 N1 -126.6(4) . .
Cu3 I2 Cu4 N1 164.9(4) . .
Cu1 I2 Cu4 Cu3 68.49(7) . .
Cu1 I2 Cu4 I1 94.16(9) . .
Cu3 I2 Cu4 I1 25.67(8) . .
Cu1 I2 Cu4 Cu2 28.74(8) . .
Cu3 I2 Cu4 Cu2 -39.75(8) . .
Cu3 I2 Cu4 Cu1 -68.49(7) . .
Cu1 I2 Cu4 I3 -30.99(6) . .
Cu3 I2 Cu4 I3 -99.48(8) . .
N4 Cu2 Cu4 N1 -20.2(8) 2_666 .
I1 Cu2 Cu4 N1 -101.4(5) . .
Cu1 Cu2 Cu4 N1 115.3(5) . .
I3 Cu2 Cu4 N1 49.5(5) . .
I4 Cu2 Cu4 N1 155.6(5) . .
Cu3 Cu2 Cu4 N1 -176.0(5) . .
N4 Cu2 Cu4 Cu3 155.8(6) 2_666 .
I1 Cu2 Cu4 Cu3 74.59(7) . .
Cu1 Cu2 Cu4 Cu3 -68.64(8) . .
I3 Cu2 Cu4 Cu3 -134.46(8) . .
I4 Cu2 Cu4 Cu3 -28.35(7) . .
N4 Cu2 Cu4 I1 81.2(6) 2_666 .
Cu1 Cu2 Cu4 I1 -143.24(8) . .
I3 Cu2 Cu4 I1 150.95(7) . .
I4 Cu2 Cu4 I1 -102.95(7) . .
Cu3 Cu2 Cu4 I1 -74.59(7) . .
N4 Cu2 Cu4 I2 -164.5(6) 2_666 .
I1 Cu2 Cu4 I2 114.30(8) . .
Cu1 Cu2 Cu4 I2 -28.94(8) . .
I3 Cu2 Cu4 I2 -94.75(8) . .
I4 Cu2 Cu4 I2 11.35(10) . .
Cu3 Cu2 Cu4 I2 39.71(7) . .
N4 Cu2 Cu4 Cu1 -135.6(6) 2_666 .
I1 Cu2 Cu4 Cu1 143.24(8) . .
I3 Cu2 Cu4 Cu1 -65.82(6) . .
I4 Cu2 Cu4 Cu1 40.29(7) . .
Cu3 Cu2 Cu4 Cu1 68.64(8) . .
N4 Cu2 Cu4 I3 -69.8(6) 2_666 .
I1 Cu2 Cu4 I3 -150.95(7) . .
Cu1 Cu2 Cu4 I3 65.82(6) . .
I4 Cu2 Cu4 I3 106.11(7) . .
Cu3 Cu2 Cu4 I3 134.46(8) . .
N5 Cu1 Cu4 N1 23.1(9) . .
I3 Cu1 Cu4 N1 -57.1(5) . .
Cu3 Cu1 Cu4 N1 159.1(5) . .
Cu2 Cu1 Cu4 N1 -126.7(5) . .
I2 Cu1 Cu4 N1 85.3(5) . .
I4 Cu1 Cu4 N1 -166.1(5) . .
N5 Cu1 Cu4 Cu3 -136.0(8) . .
I3 Cu1 Cu4 Cu3 143.80(8) . .
Cu2 Cu1 Cu4 Cu3 74.21(8) . .
I2 Cu1 Cu4 Cu3 -73.82(7) . .
I4 Cu1 Cu4 Cu3 34.76(8) . .
N5 Cu1 Cu4 I1 -177.4(8) . .
I3 Cu1 Cu4 I1 102.39(8) . .
Cu3 Cu1 Cu4 I1 -41.41(8) . .
Cu2 Cu1 Cu4 I1 32.80(7) . .
I2 Cu1 Cu4 I1 -115.23(8) . .
I4 Cu1 Cu4 I1 -6.65(10) . .
N5 Cu1 Cu4 I2 -62.2(8) . .
I3 Cu1 Cu4 I2 -142.38(7) . .
Cu3 Cu1 Cu4 I2 73.82(7) . .
Cu2 Cu1 Cu4 I2 148.03(8) . .
I4 Cu1 Cu4 I2 108.58(8) . .
N5 Cu1 Cu4 Cu2 149.8(8) . .
I3 Cu1 Cu4 Cu2 69.60(6) . .
Cu3 Cu1 Cu4 Cu2 -74.21(8) . .
I2 Cu1 Cu4 Cu2 -148.03(8) . .
I4 Cu1 Cu4 Cu2 -39.45(7) . .
N5 Cu1 Cu4 I3 80.2(8) . .
Cu3 Cu1 Cu4 I3 -143.80(8) . .
Cu2 Cu1 Cu4 I3 -69.60(6) . .
I2 Cu1 Cu4 I3 142.38(7) . .
I4 Cu1 Cu4 I3 -109.04(8) . .
Cu1 I3 Cu4 N1 139.4(3) . .
Cu2 I3 Cu4 N1 -148.4(4) . .
Cu1 I3 Cu4 Cu3 -31.49(8) . .
Cu2 I3 Cu4 Cu3 40.71(8) . .
Cu1 I3 Cu4 I1 -98.61(8) . .
Cu2 I3 Cu4 I1 -26.42(7) . .
Cu1 I3 Cu4 I2 32.74(6) . .
Cu2 I3 Cu4 I2 104.94(8) . .
Cu1 I3 Cu4 Cu2 -72.20(7) . .
Cu2 I3 Cu4 Cu1 72.20(7) . .
Cu3 Cu4 N1 C7 96.8(15) . .
I1 Cu4 N1 C7 -169.0(10) . .
I2 Cu4 N1 C7 51.1(12) . .
Cu2 Cu4 N1 C7 -94.3(12) . .
Cu1 Cu4 N1 C7 -11.4(13) . .
I3 Cu4 N1 C7 -54.7(11) . .
Cu3 Cu4 N1 C1 -129.3(11) . .
I1 Cu4 N1 C1 -35.1(12) . .
I2 Cu4 N1 C1 -175.0(10) . .
Cu2 Cu4 N1 C1 39.7(13) . .
Cu1 Cu4 N1 C1 122.5(10) . .
I3 Cu4 N1 C1 79.3(11) . .
I3 Cu1 N5 C26 115.4(11) . .
Cu3 Cu1 N5 C26 -69.8(13) . .
Cu2 Cu1 N5 C26 179.9(9) . .
I2 Cu1 N5 C26 -5.6(12) . .
I4 Cu1 N5 C26 -125.1(11) . .
Cu4 Cu1 N5 C26 45.8(16) . .
I3 Cu1 N5 C20 -65.7(12) . .
Cu3 Cu1 N5 C20 109.1(11) . .
Cu2 Cu1 N5 C20 -1.1(15) . .
I2 Cu1 N5 C20 173.4(11) . .
I4 Cu1 N5 C20 53.8(12) . .
Cu4 Cu1 N5 C20 -135.2(10) . .
C7 N1 C1 C2 -179.6(14) . .
Cu4 N1 C1 C2 42(2) . .
C7 N1 C1 C6 1.6(15) . .
Cu4 N1 C1 C6 -136.4(10) . .
C6 C1 C2 C3 -2(2) . .
N1 C1 C2 C3 179.5(14) . .
C1 C2 C3 C4 3(2) . .
C2 C3 C4 C5 -3(3) . .
C3 C4 C5 C6 2(3) . .
C7 N2 C6 C5 -179.6(16) . .
C8 N2 C6 C5 -2(2) . .
C7 N2 C6 C1 2.9(15) . .
C8 N2 C6 C1 -179.3(13) . .
C4 C5 C6 N2 -177.6(15) . .
C4 C5 C6 C1 0(2) . .
C2 C1 C6 N2 178.3(12) . .
N1 C1 C6 N2 -2.8(14) . .
C2 C1 C6 C5 0(2) . .
N1 C1 C6 C5 179.4(13) . .
C1 N1 C7 N2 0.3(17) . .
Cu4 N1 C7 N2 142.8(10) . .
C6 N2 C7 N1 -2.1(17) . .
C8 N2 C7 N1 -179.9(13) . .
C7 N2 C8 C9 -104.6(17) . .
C6 N2 C8 C9 78.0(19) . .
N2 C8 C9 C10 179.6(13) . .
C8 C9 C10 C11 -75.4(18) . .
C9 C10 C11 C12 -174.7(12) . .
C19 N3 C12 C11 -5(2) . .
C13 N3 C12 C11 175.4(13) . .
C10 C11 C12 N3 -71.1(16) . .
C19 N3 C13 C18 2.5(15) . .
C12 N3 C13 C18 -177.8(13) . .
C19 N3 C13 C14 -177.9(15) . .
C12 N3 C13 C14 2(2) . .
C18 C13 C14 C15 -1(2) . .
N3 C13 C14 C15 179.6(14) . .
C13 C14 C15 C16 0(2) . .
C14 C15 C16 C17 1(3) . .
C15 C16 C17 C18 0(2) . .
N3 C13 C18 N4 -2.4(16) . .
C14 C13 C18 N4 178.1(13) . .
N3 C13 C18 C17 -178.6(13) . .
C14 C13 C18 C17 2(2) . .
C19 N4 C18 C13 1.3(16) . .
Cu2 N4 C18 C13 165.4(10) 2_666 .
C19 N4 C18 C17 177.1(15) . .
Cu2 N4 C18 C17 -19(2) 2_666 .
C16 C17 C18 C13 -1(2) . .
C16 C17 C18 N4 -176.7(14) . .
C18 N4 C19 N3 0.4(18) . .
Cu2 N4 C19 N3 -166.0(9) 2_666 .
C13 N3 C19 N4 -1.9(17) . .
C12 N3 C19 N4 178.5(13) . .
C26 N5 C20 C21 -180.0(16) . .
Cu1 N5 C20 C21 1(2) . .
C26 N5 C20 C25 0.6(15) . .
Cu1 N5 C20 C25 -178.6(10) . .
C25 C20 C21 C22 2(2) . .
N5 C20 C21 C22 -177.0(15) . .
C20 C21 C22 C23 -2(3) . .
C21 C22 C23 C24 1(3) . .
C22 C23 C24 C25 0(3) . .
C21 C20 C25 N6 179.8(14) . .
N5 C20 C25 N6 -0.7(16) . .
C21 C20 C25 C24 -2(2) . .
N5 C20 C25 C24 177.5(12) . .
C26 N6 C25 C20 0.6(16) . .
C27 N6 C25 C20 -169.9(14) . .
C26 N6 C25 C24 -177.2(16) . .
C27 N6 C25 C24 12(3) . .
C23 C24 C25 C20 1(2) . .
C23 C24 C25 N6 178.6(16) . .
C20 N5 C26 N6 -0.2(16) . .
Cu1 N5 C26 N6 178.9(9) . .
C25 N6 C26 N5 -0.2(16) . .
C27 N6 C26 N5 170.9(13) . .
C26 N6 C27 C28 -108.4(16) . .
C25 N6 C27 C28 60(2) . .
N6 C27 C28 C29 177.4(16) . .
C27 C28 C29 C30 162.8(16) . .
C28 C29 C30 C31 -62(2) . .
C32 N7 C31 C30 83(2) . .
C38 N7 C31 C30 -87(2) . .
C29 C30 C31 N7 -161.1(16) . .
C38 N7 C32 C37 -1.8(16) . .
C31 N7 C32 C37 -173.7(14) . .
C38 N7 C32 C33 179.8(16) . .
C31 N7 C32 C33 8(3) . .
N7 C32 C33 C34 178.6(16) . .
C37 C32 C33 C34 0(2) . .
C32 C33 C34 C35 -1(3) . .
C33 C34 C35 C36 1(3) . .
C34 C35 C36 C37 1(2) . .
C35 C36 C37 C32 -2(2) . .
C35 C36 C37 N8 -179.1(13) . .
N7 C32 C37 C36 -177.2(13) . .
C33 C32 C37 C36 1(2) . .
N7 C32 C37 N8 0.5(15) . .
C33 C32 C37 N8 179.1(12) . .
C38 N8 C37 C36 178.6(15) . .
Cu3 N8 C37 C36 1(2) 1_445 .
C38 N8 C37 C32 1.0(14) . .
Cu3 N8 C37 C32 -176.3(9) 1_445 .
C37 N8 C38 N7 -2.3(17) . .
Cu3 N8 C38 N7 175.1(10) 1_445 .
C32 N7 C38 N8 2.7(18) . .
C31 N7 C38 N8 174.8(14) . .

_cod_duplicate_entry 7002492
